data_4133704
loop_
_publ_author_name
'Keilwerth, Martin'
'Hohenberger, Johannes'
'Heinemann, Frank W.'
'Sutter, J\"org'
'Scheurer, Andreas'
'Fang, Huayi'
'Bill, Eckhard'
'Neese, Frank'
'Ye, Shengfa'
'Meyer, Karsten'

_publ_section_title
;
 A Series of Iron Nitrosyl Complexes {Fe-NO}<sup>6-9</sup> and a Fleeting
 {Fe-NO}<sup>10</sup> Intermediate en Route to a Metalacyclic Iron
 Nitrosoalkane.
;
_journal_issue 43
_journal_name_full 'Journal of the American Chemical Society'
_journal_page_first 17217
_journal_page_last 17235
_journal_paper_doi 10.1021/jacs.9b08053
_journal_volume 141
_journal_year 2019
_chemical_formula_moiety '3(C14 H17 Fe0.33 N2.67 O0.33), B F4'
_chemical_formula_sum 'C42 H51 B F4 Fe N8 O'
_chemical_formula_weight 826.56
_space_group_crystal_system trigonal
_space_group_IT_number 143
_space_group_name_Hall 'P 3'
_space_group_name_H-M_alt 'P 3'
_atom_sites_solution_hydrogens geom
_audit_creation_date 2019-01-18
_audit_creation_method
;
Olex2 1.2
(compiled 2018.05.29 svn.r3508 for OlexSys, GUI svn.r5506)
;
_cell_angle_alpha 90
_cell_angle_beta 90
_cell_angle_gamma 120
_cell_formula_units_Z 3
_cell_length_a 19.1778(12)
_cell_length_b 19.1778(12)
_cell_length_c 9.8155(8)
_cell_measurement_reflns_used 9965
_cell_measurement_temperature 100(2)
_cell_measurement_theta_max 25.30
_cell_measurement_theta_min 2.41
_cell_volume 3126.4(4)
_computing_cell_refinement 'Bruker SAINT'
_computing_data_collection 'Bruker APEX2'
_computing_data_reduction 'Bruker SAINT'
_computing_molecular_graphics 'SHELXTL 6.12 (Bruker AXS, 2002)'
_computing_publication_material 'Olex2 (Dolomanov et al., 2009)'
_computing_structure_refinement 'SHELXL-2016/6 (Sheldrick, 2008)'
_computing_structure_solution 'SHELXTL 6.12 (Bruker AXS, 2002)'
_diffrn_ambient_temperature 100(2)
_diffrn_detector_area_resol_mean 83.33
_diffrn_measured_fraction_theta_full 1.000
_diffrn_measured_fraction_theta_max 1.000
_diffrn_measurement_device_type 'Bruker Kappa APEX II CCD area detector'
_diffrn_measurement_method 'phi and omega scans'
_diffrn_radiation_monochromator 'Quazar focussing montel optics'
_diffrn_radiation_source 'ImuS micro-focus tube'
_diffrn_radiation_type MoK\a
_diffrn_radiation_wavelength 0.71073
_diffrn_reflns_av_R_equivalents 0.0826
_diffrn_reflns_av_unetI/netI 0.0521
_diffrn_reflns_Laue_measured_fraction_full 1.000
_diffrn_reflns_Laue_measured_fraction_max 1.000
_diffrn_reflns_limit_h_max 25
_diffrn_reflns_limit_h_min -25
_diffrn_reflns_limit_k_max 24
_diffrn_reflns_limit_k_min -25
_diffrn_reflns_limit_l_max 12
_diffrn_reflns_limit_l_min -12
_diffrn_reflns_number 70125
_diffrn_reflns_point_group_measured_fraction_full 1.000
_diffrn_reflns_point_group_measured_fraction_max 1.000
_diffrn_reflns_theta_full 25.242
_diffrn_reflns_theta_max 27.887
_diffrn_reflns_theta_min 1.226
_diffrn_standards_number 0
_exptl_absorpt_coefficient_mu 0.423
_exptl_absorpt_correction_T_max 0.7456
_exptl_absorpt_correction_T_min 0.5448
_exptl_absorpt_correction_type multi-scan
_exptl_absorpt_process_details
;
SADABS-2014/4 (Bruker,2014/4) was used for absorption correction.
wR2(int) was 0.1174 before and 0.0819 after correction.
The Ratio of minimum to maximum transmission is 0.7307.
The \l/2 correction factor is 0.00150.
;
_exptl_crystal_colour violet
_exptl_crystal_density_diffrn 1.317
_exptl_crystal_description block
_exptl_crystal_F_000 1302
_exptl_crystal_size_max 0.22
_exptl_crystal_size_mid 0.21
_exptl_crystal_size_min 0.12
_refine_diff_density_max 0.272
_refine_diff_density_min -0.277
_refine_diff_density_rms 0.049
_refine_ls_abs_structure_details
;
 Flack x determined using 4238 quotients [(I+)-(I-)]/[(I+)+(I-)]
 (Parsons, Flack and Wagner, Acta Cryst. B69 (2013) 249-259).
;
_refine_ls_abs_structure_Flack -0.007(13)
_refine_ls_extinction_method none
_refine_ls_goodness_of_fit_ref 1.021
_refine_ls_hydrogen_treatment constr
_refine_ls_matrix_type full
_refine_ls_number_parameters 524
_refine_ls_number_reflns 9958
_refine_ls_number_restraints 1
_refine_ls_restrained_S_all 1.020
_refine_ls_R_factor_all 0.0472
_refine_ls_R_factor_gt 0.0424
_refine_ls_shift/su_max 0.000
_refine_ls_shift/su_mean 0.000
_refine_ls_structure_factor_coef Fsqd
_refine_ls_weighting_details 'w=1/[\s^2^(Fo^2^)+(0.0391P)^2^+1.8219P] where P=(Fo^2^+2Fc^2^)/3'
_refine_ls_weighting_scheme calc
_refine_ls_wR_factor_gt 0.0955
_refine_ls_wR_factor_ref 0.0984
_reflns_Friedel_coverage 1.000
_reflns_Friedel_fraction_full 1.000
_reflns_Friedel_fraction_max 1.000
_reflns_number_gt 9384
_reflns_number_total 9958
_reflns_threshold_expression 'I > 2\s(I)'
_cod_data_source_file ja9b08053_si_002.cif
_cod_data_source_block jh1505
_cod_original_cell_volume 3126.4(5)
_cod_database_code 4133704
_shelx_shelxl_version_number 2016/6
_shelx_space_group_comment
;
The symmetry employed for this shelxl refinement is uniquely defined
by the following loop, which should always be used as a source of
symmetry information in preference to the above space-group names.
They are only intended as comments.
;
_shelx_estimated_absorpt_t_max 0.951
_shelx_estimated_absorpt_t_min 0.913
_olex2_refinement_description
;
1. Twinned data refinement
 Scales: 0.4100(14)
 0.5900(14)
2. Fixed Uiso
 At 1.2 times of:
  All C(H) groups, All C(H,H) groups
 At 1.5 times of:
  All C(H,H,H) groups
3.a Secondary CH2 refined with riding coordinates:
 C1(H1A,H1B), C2(H2A,H2B), C15(H15A,H15B), C16(H16A,H16B), C29(H29A,H29B),
 C30(H30A,H30B)
3.b Aromatic/amide H refined with riding coordinates:
 C4(H4), C5(H5), C8(H8), C10(H10), C18(H18), C19(H19), C22(H22), C24(H24),
 C32(H32), C33(H33), C36(H36), C38(H38)
3.c Idealised Me refined as rotating group:
 C12(H12A,H12B,H12C), C13(H13A,H13B,H13C), C14(H14A,H14B,H14C), C26(H26A,H26B,
 H26C), C27(H27A,H27B,H27C), C28(H28A,H28B,H28C), C40(H40A,H40B,H40C), C41(H41A,
 H41B,H41C), C42(H42A,H42B,H42C)
;
_olex2_submission_special_instructions 'No special instructions were received'

loop_
_space_group_symop_operation_xyz
'x, y, z'
'-y, x-y, z'
'-x+y, -x, z'

loop_
_atom_site_label
_atom_site_type_symbol
_atom_site_fract_x
_atom_site_fract_y
_atom_site_fract_z
_atom_site_U_iso_or_equiv
_atom_site_adp_type
_atom_site_occupancy
_atom_site_site_symmetry_order
_atom_site_calc_flag
_atom_site_refinement_flags_posn
_atom_site_refinement_flags_adp
_atom_site_refinement_flags_occupancy
Fe1 Fe 0.333333 0.666667 0.54070(14) 0.0195(3) Uani 1 3 d S T P
O1 O 0.333333 0.666667 0.8344(8) 0.039(2) Uani 1 3 d S T P
N1 N 0.333333 0.666667 0.1816(11) 0.037(2) Uani 1 3 d S T P
N2 N 0.3438(3) 0.5374(3) 0.3633(5) 0.0296(11) Uani 1 1 d . . .
N3 N 0.4217(3) 0.5718(3) 0.5360(6) 0.0271(10) Uani 1 1 d . . .
N4 N 0.333333 0.666667 0.7123(9) 0.024(2) Uani 1 3 d S T P
C1 C 0.3218(5) 0.5879(5) 0.1438(6) 0.0438(18) Uani 1 1 d . . .
H1A H 0.374494 0.593435 0.119869 0.053 Uiso 1 1 calc R . .
H1B H 0.286701 0.567712 0.062451 0.053 Uiso 1 1 calc R . .
C2 C 0.2842(4) 0.5280(4) 0.2586(6) 0.0344(14) Uani 1 1 d . . .
H2A H 0.241450 0.534951 0.301647 0.041 Uiso 1 1 calc R . .
H2B H 0.258835 0.472738 0.220849 0.041 Uiso 1 1 calc R . .
C3 C 0.3662(3) 0.5864(3) 0.4739(6) 0.0244(11) Uani 1 1 d . . .
C4 C 0.3850(4) 0.4953(5) 0.3573(8) 0.0433(17) Uani 1 1 d . . .
H4 H 0.379889 0.458349 0.288180 0.052 Uiso 1 1 calc R . .
C5 C 0.4331(5) 0.5159(5) 0.4656(8) 0.0472(18) Uani 1 1 d . . .
H5 H 0.468154 0.496235 0.489552 0.057 Uiso 1 1 calc R . .
C6 C 0.4586(3) 0.6009(4) 0.6665(6) 0.0248(11) Uani 1 1 d . . .
C7 C 0.5326(3) 0.6719(4) 0.6742(7) 0.0265(12) Uani 1 1 d . . .
C8 C 0.5701(3) 0.6959(4) 0.8002(6) 0.0285(13) Uani 1 1 d . . .
H8 H 0.619520 0.745289 0.807673 0.034 Uiso 1 1 calc R . .
C9 C 0.5363(3) 0.6486(3) 0.9161(6) 0.0260(12) Uani 1 1 d . . .
C10 C 0.4627(4) 0.5772(4) 0.9048(7) 0.0304(13) Uani 1 1 d . . .
H10 H 0.439622 0.544439 0.983051 0.036 Uiso 1 1 calc R . .
C11 C 0.4226(3) 0.5532(3) 0.7811(7) 0.0277(11) Uani 1 1 d . . .
C12 C 0.5701(4) 0.7236(4) 0.5511(7) 0.0359(14) Uani 1 1 d . . .
H12A H 0.572553 0.690669 0.477042 0.054 Uiso 1 1 calc GR . .
H12B H 0.624612 0.766641 0.573485 0.054 Uiso 1 1 calc GR . .
H12C H 0.537515 0.747349 0.522325 0.054 Uiso 1 1 calc GR . .
C13 C 0.5804(4) 0.6745(4) 1.0505(8) 0.0397(15) Uani 1 1 d . . .
H13A H 0.623207 0.660700 1.052166 0.060 Uiso 1 1 calc GR . .
H13B H 0.542587 0.646748 1.125114 0.060 Uiso 1 1 calc GR . .
H13C H 0.604113 0.732811 1.061314 0.060 Uiso 1 1 calc GR . .
C14 C 0.3408(4) 0.4789(4) 0.7716(8) 0.0373(14) Uani 1 1 d . . .
H14A H 0.300086 0.494612 0.755292 0.056 Uiso 1 1 calc GR . .
H14B H 0.328736 0.448674 0.857120 0.056 Uiso 1 1 calc GR . .
H14C H 0.340298 0.445159 0.696279 0.056 Uiso 1 1 calc GR . .
Fe2 Fe 0.666667 0.333333 0.78008(11) 0.0155(2) Uani 1 3 d S T P
O2 O 0.666667 0.333333 0.4907(8) 0.0258(16) Uani 1 3 d S T P
N5 N 0.666667 0.333333 1.1441(8) 0.0216(17) Uani 1 3 d S T P
N6 N 0.5223(3) 0.3101(3) 0.9610(5) 0.0217(9) Uani 1 1 d . . .
N7 N 0.5439(3) 0.3908(3) 0.7968(5) 0.0221(9) Uani 1 1 d . . .
N8 N 0.666667 0.333333 0.6091(10) 0.0230(17) Uani 1 3 d S T P
C15 C 0.5823(3) 0.3002(4) 1.1795(6) 0.0265(12) Uani 1 1 d . . .
H15A H 0.573217 0.344443 1.209041 0.032 Uiso 1 1 calc R . .
H15B H 0.568794 0.262528 1.256955 0.032 Uiso 1 1 calc R . .
C16 C 0.5270(3) 0.2562(3) 1.0607(6) 0.0243(12) Uani 1 1 d . . .
H16A H 0.546553 0.223227 1.014795 0.029 Uiso 1 1 calc R . .
H16B H 0.472351 0.219178 1.096101 0.029 Uiso 1 1 calc R . .
C17 C 0.5709(3) 0.3432(3) 0.8513(5) 0.0192(10) Uani 1 1 d . . .
C18 C 0.4678(4) 0.3368(4) 0.9754(6) 0.0305(13) Uani 1 1 d . . .
H18 H 0.428812 0.322120 1.045489 0.037 Uiso 1 1 calc R . .
C19 C 0.4805(4) 0.3877(4) 0.8711(7) 0.0321(14) Uani 1 1 d . . .
H19 H 0.452197 0.415519 0.852270 0.039 Uiso 1 1 calc R . .
C20 C 0.5728(3) 0.4369(3) 0.6715(6) 0.0219(11) Uani 1 1 d . . .
C21 C 0.6283(3) 0.5191(3) 0.6799(6) 0.0233(11) Uani 1 1 d . . .
C22 C 0.6541(3) 0.5624(3) 0.5567(6) 0.0261(11) Uani 1 1 d . . .
H22 H 0.693021 0.618174 0.558870 0.031 Uiso 1 1 calc R . .
C23 C 0.6239(4) 0.5254(4) 0.4328(6) 0.0289(13) Uani 1 1 d . . .
C24 C 0.5664(4) 0.4445(4) 0.4306(6) 0.0299(14) Uani 1 1 d . . .
H24 H 0.544120 0.419651 0.345643 0.036 Uiso 1 1 calc R . .
C25 C 0.5399(3) 0.3981(3) 0.5496(7) 0.0252(11) Uani 1 1 d . . .
C26 C 0.6633(4) 0.5617(3) 0.8110(6) 0.0290(13) Uani 1 1 d . . .
H26A H 0.623942 0.535692 0.884340 0.043 Uiso 1 1 calc GR . .
H26B H 0.676993 0.618063 0.802982 0.043 Uiso 1 1 calc GR . .
H26C H 0.712070 0.559302 0.831903 0.043 Uiso 1 1 calc GR . .
C27 C 0.6503(6) 0.5743(4) 0.3022(7) 0.0472(19) Uani 1 1 d . . .
H27A H 0.635064 0.616031 0.305484 0.071 Uiso 1 1 calc GR . .
H27B H 0.623981 0.538789 0.224209 0.071 Uiso 1 1 calc GR . .
H27C H 0.708831 0.599636 0.292577 0.071 Uiso 1 1 calc GR . .
C28 C 0.4784(4) 0.3096(3) 0.5438(8) 0.0345(13) Uani 1 1 d . . .
H28A H 0.505343 0.278049 0.555570 0.052 Uiso 1 1 calc GR . .
H28B H 0.451021 0.296946 0.455392 0.052 Uiso 1 1 calc GR . .
H28C H 0.438823 0.296403 0.616757 0.052 Uiso 1 1 calc GR . .
Fe3 Fe 0.000000 0.000000 0.52274(14) 0.0137(3) Uani 1 3 d S T P
O3 O 0.000000 0.000000 0.8123(9) 0.043(2) Uani 1 3 d S T P
N9 N 0.000000 0.000000 0.1417(8) 0.0159(16) Uani 1 3 d S T P
N10 N 0.0788(2) 0.1500(2) 0.3311(4) 0.0175(8) Uani 1 1 d . . .
N11 N 0.0156(3) 0.1652(2) 0.4977(4) 0.0188(9) Uani 1 1 d . . .
N12 N 0.000000 0.000000 0.6940(8) 0.0186(17) Uani 1 3 d S T P
C29 C 0.0679(3) 0.0800(3) 0.1118(5) 0.0201(10) Uani 1 1 d . . .
H29A H 0.047187 0.114022 0.073865 0.024 Uiso 1 1 calc R . .
H29B H 0.102340 0.075207 0.041689 0.024 Uiso 1 1 calc R . .
C30 C 0.1187(3) 0.1212(3) 0.2371(5) 0.0188(10) Uani 1 1 d . . .
H30A H 0.130159 0.082817 0.285790 0.023 Uiso 1 1 calc R . .
H30B H 0.170768 0.167400 0.207792 0.023 Uiso 1 1 calc R . .
C31 C 0.0384(3) 0.1131(3) 0.4464(5) 0.0172(10) Uani 1 1 d . . .
C32 C 0.0795(3) 0.2220(3) 0.3087(6) 0.0237(11) Uani 1 1 d . . .
H32 H 0.102996 0.257362 0.233502 0.028 Uiso 1 1 calc R . .
C33 C 0.0408(3) 0.2316(3) 0.4128(6) 0.0222(11) Uani 1 1 d . . .
H33 H 0.032029 0.275629 0.426710 0.027 Uiso 1 1 calc R . .
C34 C -0.0164(3) 0.1619(3) 0.6332(5) 0.0200(10) Uani 1 1 d . . .
C35 C 0.0383(3) 0.1943(3) 0.7398(5) 0.0205(11) Uani 1 1 d . . .
C36 C 0.0083(3) 0.1976(3) 0.8678(6) 0.0233(11) Uani 1 1 d . . .
H36 H 0.044687 0.220867 0.941862 0.028 Uiso 1 1 calc R . .
C37 C -0.0735(3) 0.1675(3) 0.8896(6) 0.0226(11) Uani 1 1 d . . .
C38 C -0.1265(3) 0.1333(3) 0.7800(6) 0.0228(10) Uani 1 1 d . . .
H38 H -0.182623 0.110731 0.794971 0.027 Uiso 1 1 calc R . .
C39 C -0.0992(3) 0.1313(3) 0.6500(6) 0.0223(12) Uani 1 1 d . . .
C40 C 0.1268(4) 0.2228(4) 0.7220(6) 0.0271(13) Uani 1 1 d . . .
H40A H 0.134874 0.176215 0.721088 0.041 Uiso 1 1 calc GR . .
H40B H 0.157171 0.258462 0.797648 0.041 Uiso 1 1 calc GR . .
H40C H 0.145651 0.252101 0.635780 0.041 Uiso 1 1 calc GR . .
C41 C -0.1041(4) 0.1731(3) 1.0285(7) 0.0302(12) Uani 1 1 d . . .
H41A H -0.068862 0.171119 1.098871 0.045 Uiso 1 1 calc GR . .
H41B H -0.158924 0.127975 1.041026 0.045 Uiso 1 1 calc GR . .
H41C H -0.104314 0.223982 1.035923 0.045 Uiso 1 1 calc GR . .
C42 C -0.1563(3) 0.0958(3) 0.5315(6) 0.0273(11) Uani 1 1 d . . .
H42A H -0.139997 0.135971 0.458700 0.041 Uiso 1 1 calc GR . .
H42B H -0.211042 0.079990 0.561332 0.041 Uiso 1 1 calc GR . .
H42C H -0.155091 0.048424 0.497413 0.041 Uiso 1 1 calc GR . .
B1 B 0.0437(5) 0.7156(5) 0.0812(9) 0.0391(18) Uani 1 1 d . . .
F1 F 0.0518(3) 0.6479(3) 0.0719(4) 0.0508(11) Uani 1 1 d . . .
F2 F -0.0126(3) 0.6988(3) 0.1846(6) 0.0696(14) Uani 1 1 d . . .
F3 F 0.1148(3) 0.7833(3) 0.0980(8) 0.095(2) Uani 1 1 d . . .
F4 F 0.0085(3) 0.7205(3) -0.0379(6) 0.0785(19) Uani 1 1 d . . .

loop_
_atom_site_aniso_label
_atom_site_aniso_U_11
_atom_site_aniso_U_22
_atom_site_aniso_U_33
_atom_site_aniso_U_23
_atom_site_aniso_U_13
_atom_site_aniso_U_12
Fe1 0.0215(4) 0.0215(4) 0.0154(8) 0.000 0.000 0.0108(2)
O1 0.052(3) 0.052(3) 0.013(4) 0.000 0.000 0.0259(16)
N1 0.043(3) 0.043(3) 0.023(5) 0.000 0.000 0.0217(17)
N2 0.035(3) 0.038(3) 0.018(2) -0.004(2) 0.001(2) 0.020(2)
N3 0.027(2) 0.033(2) 0.028(2) -0.008(2) -0.001(2) 0.021(2)
N4 0.019(3) 0.019(3) 0.032(6) 0.000 0.000 0.0097(13)
C1 0.060(5) 0.054(4) 0.016(3) -0.007(3) 0.003(3) 0.027(4)
C2 0.044(4) 0.042(4) 0.021(3) -0.013(3) -0.006(3) 0.025(3)
C3 0.020(3) 0.030(3) 0.022(3) 0.004(2) 0.002(2) 0.012(2)
C4 0.047(4) 0.056(4) 0.039(4) -0.023(3) -0.007(3) 0.035(4)
C5 0.049(4) 0.060(5) 0.051(4) -0.019(4) -0.001(3) 0.041(4)
C6 0.023(3) 0.030(3) 0.030(3) -0.003(2) -0.003(2) 0.019(2)
C7 0.020(3) 0.029(3) 0.034(3) 0.003(3) 0.003(2) 0.014(2)
C8 0.021(3) 0.031(3) 0.035(4) -0.004(2) -0.001(2) 0.015(2)
C9 0.027(3) 0.028(3) 0.029(3) -0.003(2) -0.006(2) 0.017(2)
C10 0.034(3) 0.032(3) 0.035(3) 0.004(3) 0.000(3) 0.023(3)
C11 0.026(3) 0.029(3) 0.033(3) -0.001(3) -0.001(3) 0.018(2)
C12 0.027(3) 0.046(4) 0.030(3) 0.004(3) 0.005(3) 0.015(3)
C13 0.034(3) 0.049(4) 0.038(4) -0.007(3) -0.013(3) 0.022(3)
C14 0.029(3) 0.030(3) 0.047(4) 0.006(3) -0.004(3) 0.011(3)
Fe2 0.0158(3) 0.0158(3) 0.0149(6) 0.000 0.000 0.00789(16)
O2 0.027(2) 0.027(2) 0.023(4) 0.000 0.000 0.0137(11)
N5 0.020(2) 0.020(2) 0.026(5) 0.000 0.000 0.0098(11)
N6 0.019(2) 0.022(2) 0.024(2) 0.0025(19) 0.0026(18) 0.0095(18)
N7 0.018(2) 0.022(2) 0.027(3) 0.0015(19) 0.0015(18) 0.0099(17)
N8 0.018(2) 0.018(2) 0.033(5) 0.000 0.000 0.0091(12)
C15 0.025(3) 0.032(3) 0.019(3) 0.000(2) 0.005(2) 0.012(2)
C16 0.018(2) 0.028(3) 0.022(3) 0.000(2) 0.002(2) 0.008(2)
C17 0.019(2) 0.019(2) 0.018(3) -0.003(2) -0.003(2) 0.009(2)
C18 0.025(3) 0.036(3) 0.034(3) 0.006(3) 0.011(2) 0.018(3)
C19 0.024(3) 0.036(3) 0.044(4) 0.015(3) 0.012(3) 0.021(3)
C20 0.026(3) 0.026(3) 0.022(3) 0.004(2) 0.000(2) 0.019(2)
C21 0.021(3) 0.023(3) 0.029(3) 0.003(2) -0.001(2) 0.014(2)
C22 0.030(3) 0.023(2) 0.031(3) 0.007(2) 0.002(2) 0.017(2)
C23 0.043(3) 0.034(3) 0.025(3) 0.008(3) 0.009(3) 0.031(3)
C24 0.044(4) 0.044(4) 0.018(3) -0.006(3) -0.003(3) 0.034(3)
C25 0.020(2) 0.025(3) 0.036(3) -0.002(3) -0.001(2) 0.016(2)
C26 0.026(3) 0.020(3) 0.038(4) 0.003(2) -0.005(2) 0.010(2)
C27 0.084(6) 0.041(4) 0.028(4) 0.011(3) 0.015(4) 0.039(4)
C28 0.029(3) 0.032(3) 0.039(4) -0.005(3) -0.006(3) 0.013(2)
Fe3 0.0148(4) 0.0148(4) 0.0117(7) 0.000 0.000 0.00738(18)
O3 0.055(3) 0.055(3) 0.018(5) 0.000 0.000 0.0275(17)
N9 0.017(2) 0.017(2) 0.013(4) 0.000 0.000 0.0086(11)
N10 0.0179(19) 0.0157(19) 0.016(2) 0.0005(16) -0.0006(16) 0.0059(16)
N11 0.020(2) 0.0170(19) 0.022(2) -0.0005(16) 0.0000(17) 0.0110(17)
N12 0.022(2) 0.022(2) 0.012(4) 0.000 0.000 0.0110(12)
C29 0.021(2) 0.020(2) 0.017(2) 0.002(2) 0.001(2) 0.009(2)
C30 0.019(2) 0.017(2) 0.020(2) 0.0020(19) 0.0015(18) 0.008(2)
C31 0.019(2) 0.017(2) 0.016(2) -0.0005(19) -0.0008(19) 0.009(2)
C32 0.028(3) 0.015(2) 0.026(3) 0.003(2) 0.001(2) 0.010(2)
C33 0.026(3) 0.014(2) 0.026(3) 0.001(2) -0.001(2) 0.009(2)
C34 0.028(3) 0.015(2) 0.020(2) -0.0022(19) 0.004(2) 0.013(2)
C35 0.024(3) 0.020(2) 0.022(3) 0.002(2) 0.002(2) 0.015(2)
C36 0.034(3) 0.022(3) 0.021(3) 0.001(2) 0.000(2) 0.018(2)
C37 0.030(3) 0.020(2) 0.025(3) 0.003(2) 0.005(2) 0.017(2)
C38 0.023(2) 0.022(2) 0.027(3) -0.001(2) 0.005(2) 0.015(2)
C39 0.024(3) 0.020(3) 0.027(3) -0.002(2) -0.002(2) 0.014(2)
C40 0.030(3) 0.027(3) 0.025(3) -0.002(2) -0.001(2) 0.015(2)
C41 0.041(3) 0.032(3) 0.025(3) 0.005(3) 0.008(3) 0.023(2)
C42 0.028(3) 0.032(3) 0.027(3) -0.004(3) -0.001(3) 0.018(2)
B1 0.036(4) 0.039(4) 0.058(5) -0.014(3) -0.011(3) 0.031(3)
F1 0.090(3) 0.059(3) 0.034(2) -0.0111(18) -0.009(2) 0.060(3)
F2 0.092(4) 0.061(3) 0.077(3) -0.001(3) 0.018(3) 0.055(3)
F3 0.053(3) 0.071(4) 0.143(6) -0.061(4) -0.020(4) 0.018(3)
F4 0.051(3) 0.071(3) 0.107(5) 0.048(3) -0.010(3) 0.025(3)

loop_
_atom_type_symbol
_atom_type_description
_atom_type_scat_dispersion_real
_atom_type_scat_dispersion_imag
_atom_type_scat_source
C C 0.0033 0.0016 'International Tables Vol C Tables 4.2.6.8 and 6.1.1.4'
H H 0.0000 0.0000 'International Tables Vol C Tables 4.2.6.8 and 6.1.1.4'
N N 0.0061 0.0033 'International Tables Vol C Tables 4.2.6.8 and 6.1.1.4'
O O 0.0106 0.0060 'International Tables Vol C Tables 4.2.6.8 and 6.1.1.4'
B B 0.0013 0.0007 'International Tables Vol C Tables 4.2.6.8 and 6.1.1.4'
F F 0.0171 0.0103 'International Tables Vol C Tables 4.2.6.8 and 6.1.1.4'
Fe Fe 0.3463 0.8444 'International Tables Vol C Tables 4.2.6.8 and 6.1.1.4'

loop_
_geom_angle_atom_site_label_1
_geom_angle_atom_site_label_2
_geom_angle_atom_site_label_3
_geom_angle
_geom_angle_site_symmetry_1
_geom_angle_site_symmetry_3
N4 Fe1 N1 180.0 . .
N4 Fe1 C3 108.74(16) . 3_565
N4 Fe1 C3 108.74(16) . 2_665
N4 Fe1 C3 108.74(16) . .
C3 Fe1 N1 71.26(16) . .
C3 Fe1 N1 71.26(16) 3_565 .
C3 Fe1 N1 71.26(16) 2_665 .
C3 Fe1 C3 110.19(16) 3_565 2_665
C3 Fe1 C3 110.19(16) 3_565 .
C3 Fe1 C3 110.19(16) 2_665 .
C1 N1 Fe1 104.7(5) 3_565 .
C1 N1 Fe1 104.7(5) . .
C1 N1 Fe1 104.7(5) 2_665 .
C1 N1 C1 113.8(4) 3_565 2_665
C1 N1 C1 113.8(4) 2_665 .
C1 N1 C1 113.8(4) 3_565 .
C3 N2 C2 126.8(5) . .
C3 N2 C4 111.2(5) . .
C4 N2 C2 122.0(5) . .
C3 N3 C5 112.1(5) . .
C3 N3 C6 126.9(4) . .
C5 N3 C6 120.6(5) . .
O1 N4 Fe1 180.0 . .
N1 C1 H1A 109.3 . .
N1 C1 H1B 109.3 . .
N1 C1 C2 111.5(6) . .
H1A C1 H1B 108.0 . .
C2 C1 H1A 109.3 . .
C2 C1 H1B 109.3 . .
N2 C2 C1 112.3(6) . .
N2 C2 H2A 109.1 . .
N2 C2 H2B 109.1 . .
C1 C2 H2A 109.1 . .
C1 C2 H2B 109.1 . .
H2A C2 H2B 107.9 . .
N2 C3 Fe1 132.0(4) . .
N2 C3 N3 102.9(5) . .
N3 C3 Fe1 125.1(4) . .
N2 C4 H4 126.1 . .
C5 C4 N2 107.8(6) . .
C5 C4 H4 126.1 . .
N3 C5 H5 127.0 . .
C4 C5 N3 105.9(6) . .
C4 C5 H5 127.0 . .
C7 C6 N3 119.4(6) . .
C7 C6 C11 121.7(6) . .
C11 C6 N3 118.6(5) . .
C6 C7 C12 121.4(6) . .
C8 C7 C6 118.5(6) . .
C8 C7 C12 120.1(5) . .
C7 C8 H8 119.5 . .
C7 C8 C9 121.0(5) . .
C9 C8 H8 119.5 . .
C8 C9 C10 119.1(6) . .
C8 C9 C13 119.8(5) . .
C10 C9 C13 121.2(6) . .
C9 C10 H10 119.5 . .
C11 C10 C9 121.1(6) . .
C11 C10 H10 119.5 . .
C6 C11 C14 120.7(6) . .
C10 C11 C6 118.6(5) . .
C10 C11 C14 120.7(6) . .
C7 C12 H12A 109.5 . .
C7 C12 H12B 109.5 . .
C7 C12 H12C 109.5 . .
H12A C12 H12B 109.5 . .
H12A C12 H12C 109.5 . .
H12B C12 H12C 109.5 . .
C9 C13 H13A 109.5 . .
C9 C13 H13B 109.5 . .
C9 C13 H13C 109.5 . .
H13A C13 H13B 109.5 . .
H13A C13 H13C 109.5 . .
H13B C13 H13C 109.5 . .
C11 C14 H14A 109.5 . .
C11 C14 H14B 109.5 . .
C11 C14 H14C 109.5 . .
H14A C14 H14B 109.5 . .
H14A C14 H14C 109.5 . .
H14B C14 H14C 109.5 . .
N8 Fe2 N5 180.0 . .
N8 Fe2 C17 109.83(15) . .
N8 Fe2 C17 109.83(15) . 3_665
N8 Fe2 C17 109.83(15) . 2_655
C17 Fe2 N5 70.17(15) 3_665 .
C17 Fe2 N5 70.17(15) . .
C17 Fe2 N5 70.17(15) 2_655 .
C17 Fe2 C17 109.11(15) 3_665 .
C17 Fe2 C17 109.10(15) 2_655 3_665
C17 Fe2 C17 109.11(15) 2_655 .
C15 N5 Fe2 103.8(4) 2_655 .
C15 N5 Fe2 103.8(4) 3_665 .
C15 N5 Fe2 103.8(4) . .
C15 N5 C15 114.5(3) 3_665 .
C15 N5 C15 114.5(3) 2_655 3_665
C15 N5 C15 114.5(3) 2_655 .
C17 N6 C16 126.3(4) . .
C17 N6 C18 112.2(5) . .
C18 N6 C16 121.4(5) . .
C17 N7 C19 112.5(5) . .
C17 N7 C20 125.6(4) . .
C19 N7 C20 121.9(4) . .
O2 N8 Fe2 180.0 . .
N5 C15 H15A 109.2 . .
N5 C15 H15B 109.2 . .
N5 C15 C16 112.0(5) . .
H15A C15 H15B 107.9 . .
C16 C15 H15A 109.2 . .
C16 C15 H15B 109.2 . .
N6 C16 C15 113.3(5) . .
N6 C16 H16A 108.9 . .
N6 C16 H16B 108.9 . .
C15 C16 H16A 108.9 . .
C15 C16 H16B 108.9 . .
H16A C16 H16B 107.7 . .
N6 C17 Fe2 131.5(4) . .
N6 C17 N7 102.8(4) . .
N7 C17 Fe2 125.6(4) . .
N6 C18 H18 126.4 . .
C19 C18 N6 107.1(5) . .
C19 C18 H18 126.4 . .
N7 C19 H19 127.3 . .
C18 C19 N7 105.4(5) . .
C18 C19 H19 127.3 . .
C21 C20 N7 118.8(5) . .
C25 C20 N7 118.2(5) . .
C25 C20 C21 122.9(5) . .
C20 C21 C22 117.4(5) . .
C20 C21 C26 123.3(5) . .
C22 C21 C26 119.2(5) . .
C21 C22 H22 119.4 . .
C23 C22 C21 121.2(5) . .
C23 C22 H22 119.4 . .
C22 C23 C24 119.0(5) . .
C22 C23 C27 120.0(6) . .
C24 C23 C27 120.8(6) . .
C23 C24 H24 118.9 . .
C23 C24 C25 122.2(6) . .
C25 C24 H24 118.9 . .
C20 C25 C24 117.1(5) . .
C20 C25 C28 121.8(6) . .
C24 C25 C28 121.0(6) . .
C21 C26 H26A 109.5 . .
C21 C26 H26B 109.5 . .
C21 C26 H26C 109.5 . .
H26A C26 H26B 109.5 . .
H26A C26 H26C 109.5 . .
H26B C26 H26C 109.5 . .
C23 C27 H27A 109.5 . .
C23 C27 H27B 109.5 . .
C23 C27 H27C 109.5 . .
H27A C27 H27B 109.5 . .
H27A C27 H27C 109.5 . .
H27B C27 H27C 109.5 . .
C25 C28 H28A 109.5 . .
C25 C28 H28B 109.5 . .
C25 C28 H28C 109.5 . .
H28A C28 H28B 109.5 . .
H28A C28 H28C 109.5 . .
H28B C28 H28C 109.5 . .
N12 Fe3 N9 180.0 . .
N12 Fe3 C31 111.41(14) . .
N12 Fe3 C31 111.41(14) . 2
N12 Fe3 C31 111.41(14) . 3
C31 Fe3 N9 68.59(14) . .
C31 Fe3 N9 68.59(14) 3 .
C31 Fe3 N9 68.59(14) 2 .
C31 Fe3 C31 107.46(15) . 3
C31 Fe3 C31 107.46(15) . 2
C31 Fe3 C31 107.46(15) 2 3
C29 N9 Fe3 101.6(4) . .
C29 N9 Fe3 101.6(4) 2 .
C29 N9 Fe3 101.6(4) 3 .
C29 N9 C29 116.1(2) 2 3
C29 N9 C29 116.1(2) 3 .
C29 N9 C29 116.1(2) 2 .
C31 N10 C30 126.6(4) . .
C31 N10 C32 111.7(4) . .
C32 N10 C30 121.7(4) . .
C31 N11 C33 110.8(4) . .
C31 N11 C34 125.9(4) . .
C33 N11 C34 122.3(4) . .
O3 N12 Fe3 180.0 . .
N9 C29 H29A 109.1 . .
N9 C29 H29B 109.1 . .
N9 C29 C30 112.7(5) . .
H29A C29 H29B 107.8 . .
C30 C29 H29A 109.1 . .
C30 C29 H29B 109.1 . .
N10 C30 C29 112.5(4) . .
N10 C30 H30A 109.1 . .
N10 C30 H30B 109.1 . .
C29 C30 H30A 109.1 . .
C29 C30 H30B 109.1 . .
H30A C30 H30B 107.8 . .
N10 C31 Fe3 131.8(4) . .
N10 C31 N11 103.5(4) . .
N11 C31 Fe3 124.0(4) . .
N10 C32 H32 126.7 . .
C33 C32 N10 106.7(5) . .
C33 C32 H32 126.7 . .
N11 C33 H33 126.4 . .
C32 C33 N11 107.3(5) . .
C32 C33 H33 126.4 . .
C35 C34 N11 117.5(5) . .
C35 C34 C39 122.9(5) . .
C39 C34 N11 119.5(5) . .
C34 C35 C36 117.6(5) . .
C34 C35 C40 122.3(5) . .
C36 C35 C40 120.1(5) . .
C35 C36 H36 119.2 . .
C37 C36 C35 121.6(5) . .
C37 C36 H36 119.2 . .
C36 C37 C38 118.7(5) . .
C36 C37 C41 120.5(5) . .
C38 C37 C41 120.8(5) . .
C37 C38 H38 119.1 . .
C39 C38 C37 121.7(5) . .
C39 C38 H38 119.1 . .
C34 C39 C42 121.0(5) . .
C38 C39 C34 117.4(5) . .
C38 C39 C42 121.6(5) . .
C35 C40 H40A 109.5 . .
C35 C40 H40B 109.5 . .
C35 C40 H40C 109.5 . .
H40A C40 H40B 109.5 . .
H40A C40 H40C 109.5 . .
H40B C40 H40C 109.5 . .
C37 C41 H41A 109.5 . .
C37 C41 H41B 109.5 . .
C37 C41 H41C 109.5 . .
H41A C41 H41B 109.5 . .
H41A C41 H41C 109.5 . .
H41B C41 H41C 109.5 . .
C39 C42 H42A 109.5 . .
C39 C42 H42B 109.5 . .
C39 C42 H42C 109.5 . .
H42A C42 H42B 109.5 . .
H42A C42 H42C 109.5 . .
H42B C42 H42C 109.5 . .
F1 B1 F2 105.5(6) . .
F3 B1 F1 112.2(6) . .
F3 B1 F2 115.4(7) . .
F3 B1 F4 109.5(7) . .
F4 B1 F1 107.2(6) . .
F4 B1 F2 106.5(6) . .

loop_
_geom_bond_atom_site_label_1
_geom_bond_atom_site_label_2
_geom_bond_distance
_geom_bond_site_symmetry_2
Fe1 N1 3.525(11) .
Fe1 N4 1.684(9) .
Fe1 C3 2.041(6) 2_665
Fe1 C3 2.041(6) 3_565
Fe1 C3 2.041(6) .
O1 N4 1.199(11) .
N1 C1 1.461(8) .
N1 C1 1.461(8) 3_565
N1 C1 1.461(8) 2_665
N2 C2 1.479(8) .
N2 C3 1.357(7) .
N2 C4 1.385(8) .
N3 C3 1.372(7) .
N3 C5 1.381(8) .
N3 C6 1.435(8) .
C1 H1A 0.9900 .
C1 H1B 0.9900 .
C1 C2 1.511(10) .
C2 H2A 0.9900 .
C2 H2B 0.9900 .
C4 H4 0.9500 .
C4 C5 1.332(10) .
C5 H5 0.9500 .
C6 C7 1.393(8) .
C6 C11 1.395(9) .
C7 C8 1.389(9) .
C7 C12 1.499(9) .
C8 H8 0.9500 .
C8 C9 1.396(9) .
C9 C10 1.396(9) .
C9 C13 1.511(9) .
C10 H10 0.9500 .
C10 C11 1.386(9) .
C11 C14 1.505(8) .
C12 H12A 0.9800 .
C12 H12B 0.9800 .
C12 H12C 0.9800 .
C13 H13A 0.9800 .
C13 H13B 0.9800 .
C13 H13C 0.9800 .
C14 H14A 0.9800 .
C14 H14B 0.9800 .
C14 H14C 0.9800 .
Fe2 N5 3.573(8) .
Fe2 N8 1.678(10) .
Fe2 C17 2.060(5) 3_665
Fe2 C17 2.060(5) 2_655
Fe2 C17 2.060(5) .
O2 N8 1.162(11) .
N5 C15 1.455(6) .
N5 C15 1.455(6) 2_655
N5 C15 1.455(6) 3_665
N6 C16 1.460(7) .
N6 C17 1.356(7) .
N6 C18 1.381(7) .
N7 C17 1.364(7) .
N7 C19 1.393(7) .
N7 C20 1.453(7) .
C15 H15A 0.9900 .
C15 H15B 0.9900 .
C15 C16 1.516(8) .
C16 H16A 0.9900 .
C16 H16B 0.9900 .
C18 H18 0.9500 .
C18 C19 1.350(9) .
C19 H19 0.9500 .
C20 C21 1.394(8) .
C20 C25 1.384(8) .
C21 C22 1.410(8) .
C21 C26 1.492(8) .
C22 H22 0.9500 .
C22 C23 1.381(9) .
C23 C24 1.382(9) .
C23 C27 1.519(9) .
C24 H24 0.9500 .
C24 C25 1.400(9) .
C25 C28 1.508(8) .
C26 H26A 0.9800 .
C26 H26B 0.9800 .
C26 H26C 0.9800 .
C27 H27A 0.9800 .
C27 H27B 0.9800 .
C27 H27C 0.9800 .
C28 H28A 0.9800 .
C28 H28B 0.9800 .
C28 H28C 0.9800 .
Fe3 N9 3.740(8) .
Fe3 N12 1.681(8) .
Fe3 C31 2.052(5) 3
Fe3 C31 2.052(5) 2
Fe3 C31 2.052(5) .
O3 N12 1.161(12) .
N9 C29 1.463(5) 2
N9 C29 1.463(5) .
N9 C29 1.463(5) 3
N10 C30 1.472(6) .
N10 C31 1.354(6) .
N10 C32 1.391(6) .
N11 C31 1.371(6) .
N11 C33 1.390(7) .
N11 C34 1.453(7) .
C29 H29A 0.9900 .
C29 H29B 0.9900 .
C29 C30 1.521(7) .
C30 H30A 0.9900 .
C30 H30B 0.9900 .
C32 H32 0.9500 .
C32 C33 1.329(8) .
C33 H33 0.9500 .
C34 C35 1.389(8) .
C34 C39 1.400(8) .
C35 C36 1.396(8) .
C35 C40 1.511(8) .
C36 H36 0.9500 .
C36 C37 1.391(8) .
C37 C38 1.398(8) .
C37 C41 1.509(8) .
C38 H38 0.9500 .
C38 C39 1.387(8) .
C39 C42 1.507(8) .
C40 H40A 0.9800 .
C40 H40B 0.9800 .
C40 H40C 0.9800 .
C41 H41A 0.9800 .
C41 H41B 0.9800 .
C41 H41C 0.9800 .
C42 H42A 0.9800 .
C42 H42B 0.9800 .
C42 H42C 0.9800 .
B1 F1 1.386(8) .
B1 F2 1.396(10) .
B1 F3 1.342(9) .
B1 F4 1.376(9) .

loop_
_geom_torsion_atom_site_label_1
_geom_torsion_atom_site_label_2
_geom_torsion_atom_site_label_3
_geom_torsion_atom_site_label_4
_geom_torsion
_geom_torsion_site_symmetry_1
Fe1 N1 C1 C2 21.3(7) .
N1 C1 C2 N2 -79.9(7) .
N2 C4 C5 N3 -1.0(9) .
N3 C6 C7 C8 -175.3(5) .
N3 C6 C7 C12 7.0(8) .
N3 C6 C11 C10 173.2(5) .
N3 C6 C11 C14 -8.8(8) .
C1 N1 C1 C2 135.1(8) 2_665
C1 N1 C1 C2 -92.4(11) 3_565
C2 N2 C3 Fe1 -1.9(9) .
C2 N2 C3 N3 179.8(6) .
C2 N2 C4 C5 -179.4(6) .
C3 N2 C2 C1 88.2(7) .
C3 N2 C4 C5 1.2(9) .
C3 N3 C5 C4 0.5(8) .
C3 N3 C6 C7 -93.6(7) .
C3 N3 C6 C11 92.0(7) .
C4 N2 C2 C1 -91.2(8) .
C4 N2 C3 Fe1 177.6(5) .
C4 N2 C3 N3 -0.8(7) .
C5 N3 C3 Fe1 -178.4(5) .
C5 N3 C3 N2 0.2(7) .
C5 N3 C6 C7 94.3(7) .
C5 N3 C6 C11 -80.1(7) .
C6 N3 C3 Fe1 9.0(8) .
C6 N3 C3 N2 -172.4(5) .
C6 N3 C5 C4 173.7(6) .
C6 C7 C8 C9 2.4(8) .
C7 C6 C11 C10 -1.0(8) .
C7 C6 C11 C14 176.9(6) .
C7 C8 C9 C10 -1.6(8) .
C7 C8 C9 C13 177.2(6) .
C8 C9 C10 C11 -0.7(9) .
C9 C10 C11 C6 1.9(8) .
C9 C10 C11 C14 -176.0(6) .
C11 C6 C7 C8 -1.1(8) .
C11 C6 C7 C12 -178.8(5) .
C12 C7 C8 C9 -179.9(5) .
C13 C9 C10 C11 -179.4(6) .
Fe2 N5 C15 C16 17.6(5) .
N5 C15 C16 N6 -78.7(6) .
N6 C18 C19 N7 -0.7(7) .
N7 C20 C21 C22 -178.9(5) .
N7 C20 C21 C26 3.5(8) .
N7 C20 C25 C24 177.5(5) .
N7 C20 C25 C28 -2.6(7) .
C15 N5 C15 C16 -94.9(8) 2_655
C15 N5 C15 C16 130.1(7) 3_665
C16 N6 C17 Fe2 0.1(8) .
C16 N6 C17 N7 -177.1(5) .
C16 N6 C18 C19 177.5(5) .
C17 N6 C16 C15 89.2(6) .
C17 N6 C18 C19 1.0(7) .
C17 N7 C19 C18 0.3(7) .
C17 N7 C20 C21 -99.9(6) .
C17 N7 C20 C25 84.2(7) .
C18 N6 C16 C15 -86.8(6) .
C18 N6 C17 Fe2 176.4(4) .
C18 N6 C17 N7 -0.8(6) .
C19 N7 C17 Fe2 -177.1(4) .
C19 N7 C17 N6 0.3(6) .
C19 N7 C20 C21 83.8(7) .
C19 N7 C20 C25 -92.0(7) .
C20 N7 C17 Fe2 6.3(7) .
C20 N7 C17 N6 -176.2(5) .
C20 N7 C19 C18 176.9(5) .
C20 C21 C22 C23 1.8(8) .
C21 C20 C25 C24 1.8(8) .
C21 C20 C25 C28 -178.3(5) .
C21 C22 C23 C24 0.9(8) .
C21 C22 C23 C27 177.6(6) .
C22 C23 C24 C25 -2.5(9) .
C23 C24 C25 C20 1.1(8) .
C23 C24 C25 C28 -178.7(5) .
C25 C20 C21 C22 -3.2(8) .
C25 C20 C21 C26 179.2(5) .
C26 C21 C22 C23 179.5(5) .
C27 C23 C24 C25 -179.0(6) .
Fe3 N9 C29 C30 11.6(4) .
N9 C29 C30 N10 -73.9(5) .
N10 C32 C33 N11 -0.8(6) .
N11 C34 C35 C36 174.5(4) .
N11 C34 C35 C40 -7.6(7) .
N11 C34 C39 C38 -176.7(4) .
N11 C34 C39 C42 4.9(7) .
C29 N9 C29 C30 120.8(6) 2
C29 N9 C29 C30 -97.5(7) 3
C30 N10 C31 Fe3 -11.1(7) .
C30 N10 C31 N11 178.1(4) .
C30 N10 C32 C33 -178.2(5) .
C31 N10 C30 C29 99.7(6) .
C31 N10 C32 C33 1.5(6) .
C31 N11 C33 C32 -0.2(6) .
C31 N11 C34 C35 81.0(6) .
C31 N11 C34 C39 -102.9(6) .
C32 N10 C30 C29 -80.6(6) .
C32 N10 C31 Fe3 169.2(4) .
C32 N10 C31 N11 -1.6(6) .
C33 N11 C31 Fe3 -170.6(4) .
C33 N11 C31 N10 1.1(5) .
C33 N11 C34 C35 -86.6(6) .
C33 N11 C34 C39 89.5(6) .
C34 N11 C31 Fe3 20.6(7) .
C34 N11 C31 N10 -167.8(5) .
C34 N11 C33 C32 169.1(5) .
C34 C35 C36 C37 1.8(8) .
C35 C34 C39 C38 -0.8(8) .
C35 C34 C39 C42 -179.3(5) .
C35 C36 C37 C38 0.1(8) .
C35 C36 C37 C41 -178.9(5) .
C36 C37 C38 C39 -2.4(8) .
C37 C38 C39 C34 2.8(8) .
C37 C38 C39 C42 -178.8(5) .
C39 C34 C35 C36 -1.4(8) .
C39 C34 C35 C40 176.4(5) .
C40 C35 C36 C37 -176.1(5) .
C41 C37 C38 C39 176.5(5) .

loop_
_twin_individual_id
_twin_individual_mass_fraction_refined
1 0.4100(14)
2 0.5900(14)
